data_2012962
loop_
_publ_author_name
'Zhou, Bei Chuan'
'Kou, Hui-Zhong'
'He, Yi'
'Xiong, Ming'
'Wang, Ru-Ji'
'Li, Yadong'

_publ_section_title
;Tetraaqua-1\k^4^<i>O</i>-bis(\e-caprolactam-1\k<i>O</i>)-\m-cyano-1:2\k^2^<i>N</i>:<i>C</i>-pentacyano-2\k^5^<i>C</i>-iron(III)yttrium(III),
 a novel cyano-bridged dinuclear complex
;
_journal_issue 9
_journal_name_full 'Acta Crystallographica Section C'
_journal_page_first m478
_journal_page_last m480
_journal_paper_doi 10.1107/S0108270102014026
_journal_volume 58
_journal_year 2002
_chemical_formula_iupac '[Fe Y (C6 H11 N O)2 (C N)6 (H2 O)4]'
_chemical_formula_moiety 'C18 H30 Fe N8 O6 Y'
_chemical_formula_structural '[Fe Y (C6 H11 N O)2 (C N)6 (H2 O)4]'
_chemical_formula_sum 'C18 H30 Fe N8 O6 Y'
_chemical_formula_weight 599.26
_chemical_name_systematic
;
Tetraaqua-1\k^4^O-bis(\e-caprolactam-1\kO)-\m-cyano-1:2\k^2^N:C-pentacyano-
2\k^5^C-iron(III)yttrium(III)
;
_space_group_IT_number 15
_symmetry_cell_setting monoclinic
_symmetry_space_group_name_Hall '-C 2yc'
_symmetry_space_group_name_H-M 'C 1 2/c 1'
_atom_sites_solution_hydrogens geom
_atom_sites_solution_primary direct
_atom_sites_solution_secondary difmap
_audit_creation_method SHELXL97
_cell_angle_alpha 90
_cell_angle_beta 104.15(3)
_cell_angle_gamma 90
_cell_formula_units_Z 4
_cell_length_a 14.006(3)
_cell_length_b 12.951(3)
_cell_length_c 15.011(3)
_cell_measurement_reflns_used 4518
_cell_measurement_temperature 293(2)
_cell_measurement_theta_max 31.96
_cell_measurement_theta_min 2.38
_cell_volume 2640.3(10)
_computing_cell_refinement SMART
_computing_data_collection 'SMART (Bruker, 2000)'
_computing_data_reduction 'SAINT (Bruker, 2000)'
_computing_molecular_graphics 'PLATON (Spek, 2002)'
_computing_publication_material SHELXL97
_computing_structure_refinement 'SHELXL97 (Sheldrick, 1997)'
_diffrn_ambient_temperature 293(2)
_diffrn_detector_area_resol_mean '15 \\times 15 microns'
_diffrn_measured_fraction_theta_full 0.939
_diffrn_measured_fraction_theta_max 0.939
_diffrn_measurement_device_type 'Make Model CCD area-detector'
_diffrn_measurement_method '\f and \w'
_diffrn_radiation_monochromator graphite
_diffrn_radiation_source 'fine-focus sealed tube'
_diffrn_radiation_type MoK\a
_diffrn_radiation_wavelength 0.71073
_diffrn_reflns_av_R_equivalents 0.038
_diffrn_reflns_av_sigmaI/netI 0.053
_diffrn_reflns_limit_h_max 20
_diffrn_reflns_limit_h_min -19
_diffrn_reflns_limit_k_max 19
_diffrn_reflns_limit_k_min -16
_diffrn_reflns_limit_l_max 13
_diffrn_reflns_limit_l_min -22
_diffrn_reflns_number 12364
_diffrn_reflns_theta_full 33.46
_diffrn_reflns_theta_max 33.46
_diffrn_reflns_theta_min 2.17
_diffrn_standards_decay_% none
_diffrn_standards_interval_count none
_diffrn_standards_interval_time none
_diffrn_standards_number none
_exptl_absorpt_coefficient_mu 2.783
_exptl_absorpt_correction_T_max 0.606
_exptl_absorpt_correction_T_min 0.445
_exptl_absorpt_correction_type multi-scan
_exptl_absorpt_process_details '(SADABS; Bruker, 2000)'
_exptl_crystal_colour yellow
_exptl_crystal_density_diffrn 1.508
_exptl_crystal_density_method 'not measured'
_exptl_crystal_description block
_exptl_crystal_F_000 1228
_exptl_crystal_size_max 0.30
_exptl_crystal_size_mid 0.26
_exptl_crystal_size_min 0.18
_refine_diff_density_max 0.81
_refine_diff_density_min -0.55
_refine_ls_extinction_coef none
_refine_ls_extinction_method none
_refine_ls_goodness_of_fit_ref 1.059
_refine_ls_hydrogen_treatment constr
_refine_ls_matrix_type full
_refine_ls_number_parameters 161
_refine_ls_number_reflns 4853
_refine_ls_number_restraints 4
_refine_ls_restrained_S_all 1.067
_refine_ls_R_factor_all 0.064
_refine_ls_R_factor_gt 0.044
_refine_ls_shift/su_max 0.002
_refine_ls_shift/su_mean 0.000
_refine_ls_structure_factor_coef Fsqd
_refine_ls_weighting_details 'calc w = 1/[\s^2^(Fo^2^)+(0.0132P)^2^+5.7178P] where P=(Fo^2^+2Fc^2^)/3'
_refine_ls_weighting_scheme calc
_refine_ls_wR_factor_gt 0.082
_refine_ls_wR_factor_ref 0.087
_reflns_number_gt 3691
_reflns_number_total 4853
_reflns_threshold_expression I>2\s(I)
_cod_data_source_file ta1385.cif
_cod_data_source_block I
_cod_depositor_comments
;
The following automatic conversions were performed:
'_symmetry_cell_setting' value 'Monoclinic' changed to 'monoclinic'
according to '/home/saulius/struct/CIF-dictionaries/cif_core.dic'
dictionary named 'cif_core.dic' version 2.4.1 from 2010-06-29.

Automatic conversion script
Id: cif_fix_enum 1527 2010-12-29 10:47:43Z saulius 

The following automatic conversions were performed:

'_symmetry_cell_setting' value 'Monoclinic' changed to 'monoclinic'
according to /home/saulius/struct/CIF-dictionaries/cif_core.dic
dictionary named 'cif_core.dic' version 2.4.1 from 2010-06-29.

Automatic conversion script
Id: cif_fix_values 1715 2011-07-08 13:25:40Z adriana 
;
_cod_original_sg_symbol_H-M C2/c
_cod_database_code 2012962
_cod_database_fobs_code 2012962

loop_
_symmetry_equiv_pos_as_xyz
'x, y, z'
'-x, y, -z+1/2'
'x+1/2, y+1/2, z'
'-x+1/2, y+1/2, -z+1/2'
'-x, -y, -z'
'x, -y, z-1/2'
'-x+1/2, -y+1/2, -z'
'x+1/2, -y+1/2, z-1/2'

loop_
_atom_site_label
_atom_site_fract_x
_atom_site_fract_y
_atom_site_fract_z
_atom_site_U_iso_or_equiv
_atom_site_adp_type
_atom_site_calc_flag
_atom_site_refinement_flags
_atom_site_occupancy
_atom_site_disorder_assembly
_atom_site_disorder_group
_atom_site_type_symbol
Y 0.0000 0.77158(2) 0.2500 0.02047(8) Uani d S 1 . . Y
Fe 0.0000 1.19406(3) 0.2500 0.01897(10) Uani d S 1 . . Fe
O1 0.12658(14) 0.80234(15) 0.36757(14) 0.0413(5) Uani d . 1 . . O
O2 0.09388(15) 0.62302(15) 0.24751(18) 0.0571(7) Uani d . 1 . . O
H21 0.1527 0.6183 0.2419 0.069 Uiso d R 1 . . H
H20 0.0822 0.5597 0.2553 0.069 Uiso d R 1 . . H
O3 -0.09493(15) 0.80271(17) 0.35407(14) 0.0463(5) Uani d . 1 . . O
H30 -0.1511 0.7738 0.3407 0.056 Uiso d R 1 . . H
H31 -0.0658 0.8119 0.4103 0.056 Uiso d R 1 . . H
N1 0.0000 1.4318(2) 0.2500 0.0479(9) Uani d S 1 . . N
N2 0.0225(2) 1.1874(2) 0.45933(18) 0.0539(7) Uani d . 1 . . N
N3 0.22582(18) 1.1919(2) 0.2837(2) 0.0479(6) Uani d . 1 . . N
N4 0.0000 0.9570(2) 0.2500 0.0425(8) Uani d S 1 . . N
N5 0.1558(2) 0.9120(2) 0.4853(2) 0.0605(8) Uani d . 1 . . N
H5A 0.0943 0.9075 0.4840 0.073 Uiso calc R 1 . . H
C1 0.0000 1.3433(3) 0.2500 0.0306(7) Uani d S 1 . . C
C2 0.01371(18) 1.1917(2) 0.38158(19) 0.0314(5) Uani d . 1 . . C
C3 0.14200(18) 1.19343(18) 0.27128(18) 0.0285(5) Uani d . 1 . . C
C4 0.0000 1.0450(3) 0.2500 0.0295(7) Uani d S 1 . . C
C5 0.2920(3) 0.8568(3) 0.4244(3) 0.0507(13) Uani d PD 0.824(10) . . C
H5B 0.3263 0.8257 0.4813 0.061 Uiso d PR 0.824(10) . . H
H5C 0.3006 0.8128 0.3755 0.061 Uiso d PR 0.824(10) . . H
C5' 0.2475(9) 0.9120(14) 0.3679(8) 0.0507(13) Uani d PD 0.176(10) . . C
H5'A 0.2660 0.8580 0.3316 0.061 Uiso d PR 0.176(10) . . H
H5'B 0.2093 0.9609 0.3258 0.061 Uiso d PR 0.176(10) . . H
C6 0.3386(3) 0.9559(4) 0.4163(4) 0.0925(16) Uani d D 1 . . C
H6A 0.3594 0.9929 0.3690 0.111 Uiso d PR 0.176(10) . . H
H6B 0.3855 0.9012 0.4346 0.111 Uiso d PR 0.176(10) . . H
H6C 0.2956 0.9922 0.3655 0.111 Uiso d PR 0.824(10) . . H
H6D 0.3999 0.9430 0.3991 0.111 Uiso d PR 0.824(10) . . H
C7 0.3590(3) 1.0280(3) 0.4956(3) 0.0793(13) Uani d . 1 . . C
H7A 0.3888 1.0900 0.4781 0.095 Uiso calc R 1 . . H
H7B 0.4070 0.9961 0.5457 0.095 Uiso calc R 1 . . H
C8 0.2714(4) 1.0590(4) 0.5303(4) 0.0952(17) Uani d . 1 . . C
H8A 0.2940 1.1043 0.5827 0.114 Uiso calc R 1 . . H
H8B 0.2275 1.0989 0.4827 0.114 Uiso calc R 1 . . H
C9 0.2150(3) 0.9768(4) 0.5574(3) 0.0839(14) Uani d . 1 . . C
H9A 0.1714 1.0073 0.5913 0.101 Uiso calc R 1 . . H
H9B 0.2604 0.9323 0.5997 0.101 Uiso calc R 1 . . H
C10 0.1851(2) 0.8600(2) 0.4224(2) 0.0444(7) Uani d D 1 . . C

loop_
_atom_site_aniso_label
_atom_site_aniso_U_11
_atom_site_aniso_U_22
_atom_site_aniso_U_33
_atom_site_aniso_U_12
_atom_site_aniso_U_13
_atom_site_aniso_U_23
Y 0.02200(14) 0.01577(14) 0.02371(15) 0.000 0.00572(11) 0.000
Fe 0.0189(2) 0.0149(2) 0.0240(2) 0.000 0.00688(17) 0.000
O1 0.0365(11) 0.0409(11) 0.0392(11) -0.0055(8) -0.0044(9) -0.0054(8)
O2 0.0365(11) 0.0215(9) 0.124(2) 0.0016(8) 0.0396(13) -0.0001(11)
O3 0.0361(11) 0.0717(15) 0.0348(11) -0.0177(10) 0.0158(9) -0.0194(10)
N1 0.061(2) 0.0219(16) 0.062(3) 0.000 0.0188(19) 0.000
N2 0.0506(16) 0.082(2) 0.0309(13) -0.0053(14) 0.0141(12) -0.0024(13)
N3 0.0271(12) 0.0602(16) 0.0576(17) 0.0007(11) 0.0127(11) 0.0081(13)
N4 0.053(2) 0.0181(14) 0.056(2) 0.000 0.0123(17) 0.000
N5 0.0412(15) 0.082(2) 0.0624(19) -0.0184(14) 0.0215(13) -0.0323(16)
C1 0.0330(18) 0.0220(16) 0.039(2) 0.000 0.0126(15) 0.000
C2 0.0266(12) 0.0360(13) 0.0327(14) -0.0019(10) 0.0092(10) -0.0021(11)
C3 0.0260(12) 0.0266(11) 0.0338(13) -0.0014(9) 0.0094(10) 0.0017(10)
C4 0.0320(18) 0.0219(15) 0.0346(19) 0.000 0.0079(14) 0.000
C5 0.037(2) 0.055(3) 0.061(3) -0.0021(16) 0.0136(18) -0.0164(19)
C5' 0.037(2) 0.055(3) 0.061(3) -0.0021(16) 0.0136(18) -0.0164(19)
C6 0.075(3) 0.104(4) 0.117(4) -0.036(3) 0.058(3) -0.033(3)
C7 0.058(2) 0.070(3) 0.111(4) -0.028(2) 0.022(2) -0.025(3)
C8 0.085(3) 0.083(3) 0.120(4) -0.021(3) 0.028(3) -0.055(3)
C9 0.087(3) 0.103(3) 0.071(3) -0.028(3) 0.038(2) -0.052(3)
C10 0.0351(15) 0.0492(18) 0.0472(18) -0.0095(12) 0.0069(13) -0.0121(14)

loop_
_atom_type_symbol
_atom_type_description
_atom_type_scat_dispersion_real
_atom_type_scat_dispersion_imag
_atom_type_scat_source
C C 0.0033 0.0016 'International Tables Vol C Tables 4.2.6.8 and 6.1.1.4'
H H 0.0000 0.0000 'International Tables Vol C Tables 4.2.6.8 and 6.1.1.4'
N N 0.0061 0.0033 'International Tables Vol C Tables 4.2.6.8 and 6.1.1.4'
O O 0.0106 0.0060 'International Tables Vol C Tables 4.2.6.8 and 6.1.1.4'
Fe Fe 0.3463 0.8444 'International Tables Vol C Tables 4.2.6.8 and 6.1.1.4'
Y Y -2.7962 3.5667 'International Tables Vol C Tables 4.2.6.8 and 6.1.1.4'

loop_
_geom_angle_atom_site_label_1
_geom_angle_atom_site_label_2
_geom_angle_atom_site_label_3
_geom_angle_site_symmetry_1
_geom_angle_site_symmetry_3
_geom_angle
_geom_angle_publ_flag
O1 Y O1 2 . 159.24(10) yes
O1 Y O3 2 . 91.52(8) no
O1 Y O2 . . 79.43(8) yes
O1 Y O3 . . 84.89(8) yes
O3 Y O2 . . 124.84(8) yes
O1 Y O2 . 2 118.71(8) yes
O1 Y O3 . 2 91.52(8) yes
O3 Y O2 . 2 73.44(8) yes
O2 Y O2 2 . 69.09(10) yes
O3 Y O3 2 . 159.99(11) yes
O1 Y O2 2 . 118.71(8) no
O3 Y O2 2 . 73.44(8) no
O1 Y O3 2 2 84.89(8) no
O1 Y O2 2 2 79.43(8) no
O3 Y O2 2 2 124.84(8) no
O1 Y N4 2 . 79.62(5) no
O1 Y N4 . . 79.62(5) yes
O2 Y N4 . . 145.46(5) yes
O3 Y N4 . . 80.00(5) yes
O3 Y N4 2 . 80.00(5) no
O2 Y N4 2 . 145.46(5) no
C1 Fe C2 . . 90.91(8) yes
C1 Fe C3 . . 90.24(7) yes
C3 Fe C2 . . 89.43(11) yes
C4 Fe C2 . . 89.09(8) yes
C4 Fe C3 . . 89.76(7) yes
C2 Fe C2 2 . 178.17(16) yes
C3 Fe C3 2 . 179.52(14) yes
C4 Fe C3 . 2 89.76(7) no
C1 Fe C3 . 2 90.24(7) no
C4 Fe C2 . 2 89.09(8) no
C1 Fe C2 . 2 90.91(8) no
C3 Fe C2 2 2 89.43(11) no
C3 Fe C2 . 2 90.57(11) no
C3 Fe C2 2 . 90.57(11) no
C10 O1 Y . . 153.9(2) yes
Y O2 H21 . . 128.5 no
Y O2 H20 . . 131.6 no
H21 O2 H20 . . 99.7 no
Y O3 H30 . . 114.5 no
Y O3 H31 . . 118.5 no
H30 O3 H31 . . 119.1 no
C10 N5 C9 . . 127.8(3) no
C10 N5 H5A . . 116.1 no
C9 N5 H5A . . 116.1 no
N2 C2 Fe . . 178.1(3) yes
N3 C3 Fe . . 179.2(2) yes
C6 C5 C10 . . 116.2(3) no
C6 C5 H5B . . 107.9 no
C10 C5 H5B . . 108.1 no
C6 C5 H5C . . 108.4 no
C10 C5 H5C . . 108.3 no
H5B C5 H5C . . 107.6 no
C6 C5' C10 . . 118.1(8) no
C6 C5' H5'A . . 104.4 no
C10 C5' H5'A . . 104.9 no
C6 C5' H5'B . . 111.0 no
C10 C5' H5'B . . 110.5 no
H5'A C5' H5'B . . 106.9 no
C5' C6 C7 . . 129.4(8) no
C5 C6 C7 . . 119.3(4) no
C5' C6 H6A . . 102.6 no
C7 C6 H6A . . 104.2 no
C5' C6 H6B . . 108.5 no
C7 C6 H6B . . 104.5 no
H6A C6 H6B . . 105.6 no
C5 C6 H6C . . 106.7 no
C7 C6 H6C . . 106.7 no
C5 C6 H6D . . 108.3 no
C7 C6 H6D . . 108.2 no
H6C C6 H6D . . 107.0 no
C6 C7 C8 . . 115.6(3) no
C6 C7 H7A . . 108.4 no
C8 C7 H7A . . 108.4 no
C6 C7 H7B . . 108.4 no
C8 C7 H7B . . 108.4 no
H7A C7 H7B . . 107.4 no
C9 C8 C7 . . 116.8(4) no
C9 C8 H8A . . 108.1 no
C7 C8 H8A . . 108.1 no
C9 C8 H8B . . 108.1 no
C7 C8 H8B . . 108.1 no
H8A C8 H8B . . 107.3 no
C8 C9 N5 . . 117.8(4) no
C8 C9 H9A . . 107.9 no
N5 C9 H9A . . 107.9 no
C8 C9 H9B . . 107.9 no
N5 C9 H9B . . 107.9 no
H9A C9 H9B . . 107.2 no
O1 C10 N5 . . 120.8(3) no
O1 C10 C5 . . 119.2(3) no
N5 C10 C5 . . 119.4(3) no
O1 C10 C5' . . 106.5(5) no
N5 C10 C5' . . 119.5(7) no

loop_
_geom_bond_atom_site_label_1
_geom_bond_atom_site_label_2
_geom_bond_site_symmetry_2
_geom_bond_distance
_geom_bond_publ_flag
Y O1 2 2.211(2) no
Y O1 . 2.211(2) yes
Y O2 . 2.3359(19) yes
Y O3 . 2.321(2) yes
Y O3 2 2.321(2) no
Y O2 2 2.3359(19) no
Y N4 . 2.401(3) yes
Fe C1 . 1.933(3) yes
Fe C2 . 1.937(3) yes
Fe C3 2 1.936(2) no
Fe C3 . 1.936(2) yes
Fe C4 . 1.930(3) yes
Fe C2 2 1.937(3) no
O1 C10 . 1.256(3) no
O2 H21 . 0.8500 no
O2 H20 . 0.8499 no
O3 H30 . 0.8495 no
O3 H31 . 0.8512 no
N1 C1 . 1.146(4) yes
N2 C2 . 1.145(4) yes
N3 C3 . 1.143(3) yes
N4 C4 . 1.140(5) yes
N5 C10 . 1.304(4) no
N5 C9 . 1.458(4) no
N5 H5A . 0.8600 no
C5 C6 . 1.458(5) no
C5 C10 . 1.491(4) no
C5 H5B . 0.9600 no
C5 H5C . 0.9599 no
C5' C6 . 1.422(9) no
C5' C10 . 1.496(9) no
C5' H5'A . 0.9599 no
C5' H5'B . 0.9600 no
C6 C7 . 1.484(6) no
C6 H6A . 0.9600 no
C6 H6B . 0.9600 no
C6 H6C . 0.9700 no
C6 H6D . 0.9700 no
C7 C8 . 1.501(6) no
C7 H7A . 0.9700 no
C7 H7B . 0.9700 no
C8 C9 . 1.442(6) no
C8 H8A . 0.9700 no
C8 H8B . 0.9700 no
C9 H9A . 0.9700 no
C9 H9B . 0.9700 no

loop_
_geom_hbond_atom_site_label_D
_geom_hbond_atom_site_label_H
_geom_hbond_atom_site_label_A
_geom_hbond_site_symmetry_A
_geom_hbond_distance_DH
_geom_hbond_distance_HA
_geom_hbond_distance_DA
_geom_hbond_angle_DHA
O2 H21 N3 4_545 0.85 2.07 2.823(3) 148
O2 H20 N1 1_545 0.85 2.01 2.809(3) 157
O3 H30 N3 3_445 0.85 2.03 2.861(3) 167
O3 H31 N2 5_576 0.85 1.90 2.739(3) 168
N5 H5A N2 5_576 0.86 2.36 3.098(4) 144
